data_7003733
loop_
_publ_author_name
'Niu, Hao-Tao'
'Yin, Zhenming'
'Su, Dongdong'
'Niu, Dong'
'He, Jiaqi'
'Cheng, Jin-Pei'

_publ_section_title
;
 Imidazolium-based macrocycles as multisignaling chemosensors for
 anions
;
_journal_issue 28
_journal_name_full 'Dalton Transactions'
_journal_page_first 3694
_journal_page_last 3700
_journal_paper_doi 10.1039/b719115d
_journal_year 2008
_chemical_formula_moiety 'C28 H26 Br0.50 F9 Fe N6 P1.50'
_chemical_formula_sum 'C28 H26 Br0.5 F9 Fe N6 P1.5'
_chemical_formula_weight 759.81
_chemical_name_systematic
;
?
;
_space_group_IT_number 15
_symmetry_cell_setting monoclinic
_symmetry_space_group_name_Hall '-C 2yc'
_symmetry_space_group_name_H-M 'C 1 2/c 1'
_atom_sites_solution_hydrogens geom
_atom_sites_solution_primary direct
_atom_sites_solution_secondary difmap
_audit_creation_method SHELXL-97
_cell_angle_alpha 90.00
_cell_angle_beta 114.601(4)
_cell_angle_gamma 90.00
_cell_formula_units_Z 8
_cell_length_a 17.100(5)
_cell_length_b 20.013(5)
_cell_length_c 18.983(5)
_cell_measurement_reflns_used 8349
_cell_measurement_temperature 113(2)
_cell_measurement_theta_max 28.0
_cell_measurement_theta_min 1.7
_cell_volume 5907(3)
_computing_cell_refinement CrystalClear
_computing_data_collection CrystalClear
_computing_data_reduction CrystalClear
_computing_publication_material 'CrystalStructure 3.7.0'
_computing_structure_refinement 'SHELXL-97 (Sheldrick, 1997)'
_computing_structure_solution 'SHELXS-97 (Sheldrick, 1990)'
_diffrn_ambient_temperature 113(2)
_diffrn_detector_area_resol_mean 7.31
_diffrn_measured_fraction_theta_full 1.000
_diffrn_measured_fraction_theta_max 1.000
_diffrn_measurement_device_type 'Rigaku Saturn'
_diffrn_measurement_method \w
_diffrn_radiation_monochromator confocal
_diffrn_radiation_source 'Rotating anode'
_diffrn_radiation_type MoK\a
_diffrn_radiation_wavelength 0.71070
_diffrn_reflns_av_R_equivalents 0.0471
_diffrn_reflns_av_sigmaI/netI 0.0310
_diffrn_reflns_limit_h_max 20
_diffrn_reflns_limit_h_min -20
_diffrn_reflns_limit_k_max 23
_diffrn_reflns_limit_k_min -23
_diffrn_reflns_limit_l_max 22
_diffrn_reflns_limit_l_min -22
_diffrn_reflns_number 30033
_diffrn_reflns_theta_full 25.00
_diffrn_reflns_theta_max 25.00
_diffrn_reflns_theta_min 1.66
_exptl_absorpt_coefficient_mu 1.358
_exptl_absorpt_correction_T_max 0.8540
_exptl_absorpt_correction_T_min 0.7365
_exptl_absorpt_correction_type multi-scan
_exptl_absorpt_process_details CrystalClear
_exptl_crystal_colour yellow
_exptl_crystal_density_diffrn 1.709
_exptl_crystal_density_method 'not measured'
_exptl_crystal_description prism
_exptl_crystal_F_000 3064
_exptl_crystal_size_max 0.24
_exptl_crystal_size_mid 0.14
_exptl_crystal_size_min 0.12
_refine_diff_density_max 1.943
_refine_diff_density_min -1.549
_refine_diff_density_rms 0.092
_refine_ls_extinction_method none
_refine_ls_goodness_of_fit_ref 1.085
_refine_ls_hydrogen_treatment constr
_refine_ls_matrix_type full
_refine_ls_number_parameters 501
_refine_ls_number_reflns 5223
_refine_ls_number_restraints 136
_refine_ls_restrained_S_all 1.081
_refine_ls_R_factor_all 0.0568
_refine_ls_R_factor_gt 0.0519
_refine_ls_shift/su_max 0.003
_refine_ls_shift/su_mean 0.000
_refine_ls_structure_factor_coef Fsqd
_refine_ls_weighting_details 'calc w=1/[\s^2^(Fo^2^)+(0.0632P)^2^+31.1724P] where P=(Fo^2^+2Fc^2^)/3'
_refine_ls_weighting_scheme calc
_refine_ls_wR_factor_gt 0.1306
_refine_ls_wR_factor_ref 0.1340
_reflns_number_gt 4749
_reflns_number_total 5223
_reflns_threshold_expression >2sigma(I)
_cod_data_source_file b719115d.txt
_cod_data_source_block shelxl
_cod_original_formula_sum 'C28 H26 Br0.50 F9 Fe N6 P1.50'
_cod_database_code 7003733

loop_
_symmetry_equiv_pos_as_xyz
'x, y, z'
'-x, y, -z+1/2'
'x+1/2, y+1/2, z'
'-x+1/2, y+1/2, -z+1/2'
'-x, -y, -z'
'x, -y, z-1/2'
'-x+1/2, -y+1/2, -z'
'x+1/2, -y+1/2, z-1/2'

loop_
_atom_site_label
_atom_site_type_symbol
_atom_site_fract_x
_atom_site_fract_y
_atom_site_fract_z
_atom_site_U_iso_or_equiv
_atom_site_adp_type
_atom_site_occupancy
_atom_site_symmetry_multiplicity
_atom_site_calc_flag
_atom_site_refinement_flags
_atom_site_disorder_assembly
_atom_site_disorder_group
Fe1 Fe 0.11376(3) 0.35511(3) 0.04883(3) 0.01920(16) Uani 1 1 d . . .
Br1 Br 0.5000 0.44346(4) 0.2500 0.03721(19) Uani 1 2 d S . .
N1 N 0.2652(2) 0.44535(16) 0.00234(19) 0.0220(7) Uani 1 1 d . . .
N2 N 0.3079(2) 0.53812(16) 0.06251(18) 0.0207(7) Uani 1 1 d . . .
N3 N 0.2614(2) 0.67674(16) 0.09158(19) 0.0239(7) Uani 1 1 d . . .
N4 N 0.2402(2) 0.66502(16) 0.22913(18) 0.0216(7) Uani 1 1 d . . .
N5 N 0.2867(2) 0.51507(16) 0.26421(17) 0.0200(7) Uani 1 1 d . . .
N6 N 0.1770(2) 0.45016(15) 0.23069(18) 0.0209(7) Uani 1 1 d . . .
C1 C 0.2165(2) 0.33322(19) 0.0245(2) 0.0227(8) Uani 1 1 d . . .
C2 C 0.1488(3) 0.28628(19) -0.0114(2) 0.0257(9) Uani 1 1 d . . .
H2 H 0.1185 0.2773 -0.0682 0.031 Uiso 1 1 calc R . .
C3 C 0.1316(3) 0.2549(2) 0.0475(3) 0.0299(9) Uani 1 1 d . . .
H3 H 0.0870 0.2198 0.0394 0.036 Uiso 1 1 calc R . .
C4 C 0.1887(3) 0.2814(2) 0.1199(3) 0.0305(10) Uani 1 1 d . . .
H4 H 0.1909 0.2687 0.1717 0.037 Uiso 1 1 calc R . .
C5 C 0.2411(3) 0.3301(2) 0.1060(2) 0.0272(9) Uani 1 1 d . . .
H5 H 0.2867 0.3577 0.1462 0.033 Uiso 1 1 calc R . .
C6 C 0.2577(3) 0.3734(2) -0.0165(2) 0.0272(9) Uani 1 1 d . . .
H6A H 0.3159 0.3553 -0.0036 0.033 Uiso 1 1 calc R . .
H6B H 0.2238 0.3682 -0.0730 0.033 Uiso 1 1 calc R . .
C7 C 0.2162(3) 0.4951(2) -0.0452(2) 0.0254(9) Uani 1 1 d . . .
H7 H 0.1716 0.4893 -0.0955 0.031 Uiso 1 1 calc R . .
C8 C 0.2425(3) 0.5531(2) -0.0080(2) 0.0254(9) Uani 1 1 d . . .
H8 H 0.2203 0.5962 -0.0267 0.031 Uiso 1 1 calc R . .
C9 C 0.3211(2) 0.47257(19) 0.0670(2) 0.0210(8) Uani 1 1 d . . .
H9 H 0.3635 0.4493 0.1094 0.025 Uiso 1 1 calc R . .
C10 C 0.3604(2) 0.58642(19) 0.1222(2) 0.0231(8) Uani 1 1 d . . .
H10A H 0.3953 0.6136 0.1023 0.028 Uiso 1 1 calc R . .
H10B H 0.4002 0.5622 0.1688 0.028 Uiso 1 1 calc R . .
C11 C 0.3026(2) 0.63162(18) 0.1434(2) 0.0214(8) Uani 1 1 d . . .
C12 C 0.2068(3) 0.71776(19) 0.1063(2) 0.0246(9) Uani 1 1 d . . .
C13 C 0.1597(3) 0.7665(2) 0.0512(3) 0.0314(10) Uani 1 1 d . . .
H13 H 0.1678 0.7718 0.0049 0.038 Uiso 1 1 calc R . .
C14 C 0.1025(3) 0.8059(2) 0.0649(3) 0.0360(11) Uani 1 1 d . . .
H14 H 0.0711 0.8389 0.0280 0.043 Uiso 1 1 calc R . .
C15 C 0.0891(3) 0.7987(2) 0.1324(3) 0.0329(10) Uani 1 1 d . . .
H15 H 0.0480 0.8261 0.1401 0.040 Uiso 1 1 calc R . .
C16 C 0.1347(3) 0.75249(19) 0.1875(3) 0.0273(9) Uani 1 1 d . . .
H16 H 0.1261 0.7482 0.2336 0.033 Uiso 1 1 calc R . .
C17 C 0.1947(2) 0.71137(18) 0.1750(2) 0.0232(8) Uani 1 1 d . . .
C18 C 0.2929(2) 0.62637(19) 0.2143(2) 0.0208(8) Uani 1 1 d . . .
C19 C 0.3399(2) 0.57571(19) 0.2761(2) 0.0227(8) Uani 1 1 d . . .
H19A H 0.3951 0.5640 0.2739 0.027 Uiso 1 1 calc R . .
H19B H 0.3527 0.5949 0.3278 0.027 Uiso 1 1 calc R . .
C20 C 0.3175(3) 0.4521(2) 0.2897(2) 0.0267(9) Uani 1 1 d . . .
H20 H 0.3760 0.4396 0.3172 0.032 Uiso 1 1 calc R . .
C21 C 0.2489(3) 0.4117(2) 0.2684(2) 0.0260(9) Uani 1 1 d . . .
H21 H 0.2499 0.3650 0.2776 0.031 Uiso 1 1 calc R . .
C22 C 0.2019(3) 0.51255(19) 0.2297(2) 0.0228(8) Uani 1 1 d . . .
H22 H 0.1649 0.5495 0.2077 0.027 Uiso 1 1 calc R . .
C23 C 0.0885(3) 0.4261(2) 0.1901(2) 0.0249(9) Uani 1 1 d . . .
H23A H 0.0488 0.4587 0.1972 0.030 Uiso 1 1 calc R . .
H23B H 0.0825 0.3832 0.2132 0.030 Uiso 1 1 calc R . .
C24 C 0.0636(2) 0.41637(18) 0.1056(2) 0.0209(8) Uani 1 1 d . . .
C25 C 0.0002(2) 0.37006(19) 0.0585(2) 0.0241(8) Uani 1 1 d . . .
H25 H -0.0305 0.3366 0.0769 0.029 Uiso 1 1 calc R . .
C26 C -0.0109(2) 0.3796(2) -0.0190(2) 0.0247(8) Uani 1 1 d . . .
H26 H -0.0510 0.3537 -0.0649 0.030 Uiso 1 1 calc R . .
C27 C 0.0445(2) 0.43117(19) -0.0206(2) 0.0225(8) Uani 1 1 d . . .
H27 H 0.0503 0.4484 -0.0676 0.027 Uiso 1 1 calc R . .
C28 C 0.0910(2) 0.45423(19) 0.0568(2) 0.0206(8) Uani 1 1 d . . .
H28 H 0.1352 0.4906 0.0737 0.025 Uiso 1 1 calc R . .
P1 P 0.5000 0.5000 1.0000 0.0214(3) Uani 1 2 d SD . .
P2 P 0.5000 0.11008(7) 0.2500 0.0206(3) Uani 1 2 d S . .
P3 P 0.0000 0.24199(8) 0.2500 0.0300(4) Uani 1 2 d S . .
F1 F 0.6014(4) 0.4984(5) 1.0493(5) 0.023(8) Uani 0.334(4) 1 d PDU . 1
F2 F 0.4901(6) 0.4359(5) 1.0468(6) 0.022(3) Uani 0.334(4) 1 d PDU . 1
F3 F 0.4927(6) 0.5578(5) 1.0553(5) 0.021(2) Uani 0.334(4) 1 d PDU . 1
F4 F 0.5091(6) 0.5539(5) 0.9435(6) 0.026(3) Uani 0.334(4) 1 d PDU . 1
F5 F 0.5106(6) 0.4540(7) 0.9366(7) 0.028(3) Uani 0.334(4) 1 d PDU . 1
F6 F 0.3983(4) 0.5005(6) 0.9521(6) 0.029(9) Uani 0.334(4) 1 d PDU . 1
F1' F 0.5940(5) 0.4717(7) 1.0393(6) 0.023(8) Uani 0.166(4) 1 d PDU . 2
F2' F 0.4614(7) 0.4286(4) 1.0037(10) 0.022(3) Uani 0.166(4) 1 d PDU . 2
F3' F 0.5020(8) 0.5162(8) 1.0822(5) 0.021(2) Uani 0.166(4) 1 d PDU . 2
F4' F 0.5334(9) 0.5640(7) 0.9696(14) 0.026(3) Uani 0.166(4) 1 d PDU . 2
F5' F 0.4854(9) 0.4589(11) 0.9234(8) 0.029(3) Uani 0.166(4) 1 d PDU . 2
F6' F 0.4055(6) 0.5287(6) 0.9591(7) 0.028(9) Uani 0.166(4) 1 d PDU . 2
F7 F 0.4359(2) 0.16424(16) 0.19777(18) 0.0595(10) Uani 1 1 d . . .
F8 F 0.43674(19) 0.05281(15) 0.19903(15) 0.0468(8) Uani 1 1 d . . .
F9 F 0.54751(15) 0.10894(12) 0.19355(13) 0.0296(5) Uani 1 1 d . . .
F10 F 0.0000 0.32112(19) 0.2500 0.0765(18) Uani 1 2 d S . .
F11 F 0.08896(17) 0.24256(14) 0.24161(18) 0.0437(7) Uani 1 1 d . . .
F12 F 0.0000 0.16233(17) 0.2500 0.0376(9) Uani 1 2 d S . .
F13 F -0.05135(19) 0.24054(17) 0.15806(17) 0.0559(8) Uani 1 1 d . . .

loop_
_atom_site_aniso_label
_atom_site_aniso_U_11
_atom_site_aniso_U_22
_atom_site_aniso_U_33
_atom_site_aniso_U_23
_atom_site_aniso_U_13
_atom_site_aniso_U_12
Fe1 0.0211(3) 0.0148(3) 0.0213(3) 0.0006(2) 0.0085(2) 0.0042(2)
Br1 0.0297(3) 0.0511(4) 0.0291(3) 0.000 0.0105(3) 0.000
N1 0.0225(17) 0.0237(17) 0.0231(17) -0.0040(13) 0.0128(14) 0.0007(13)
N2 0.0197(16) 0.0230(17) 0.0205(16) -0.0011(13) 0.0094(14) 0.0019(13)
N3 0.0243(17) 0.0213(17) 0.0243(17) -0.0013(14) 0.0084(14) -0.0021(14)
N4 0.0205(16) 0.0195(16) 0.0229(17) -0.0073(13) 0.0069(14) -0.0058(13)
N5 0.0239(17) 0.0209(17) 0.0154(15) -0.0012(12) 0.0083(13) 0.0030(13)
N6 0.0273(17) 0.0193(17) 0.0190(16) -0.0008(13) 0.0124(14) 0.0008(13)
C1 0.023(2) 0.0196(19) 0.025(2) -0.0046(16) 0.0093(17) 0.0066(15)
C2 0.029(2) 0.0162(19) 0.030(2) -0.0026(16) 0.0104(18) 0.0077(16)
C3 0.035(2) 0.0139(19) 0.043(3) 0.0013(17) 0.019(2) 0.0062(17)
C4 0.037(2) 0.025(2) 0.029(2) 0.0089(17) 0.0141(19) 0.0171(18)
C5 0.025(2) 0.028(2) 0.026(2) -0.0007(17) 0.0084(18) 0.0092(17)
C6 0.031(2) 0.024(2) 0.031(2) -0.0094(17) 0.0180(19) 0.0005(17)
C7 0.022(2) 0.031(2) 0.021(2) -0.0017(17) 0.0065(16) 0.0025(17)
C8 0.025(2) 0.028(2) 0.023(2) 0.0037(16) 0.0098(17) 0.0039(17)
C9 0.0216(19) 0.023(2) 0.0207(19) -0.0015(15) 0.0112(16) 0.0017(15)
C10 0.022(2) 0.023(2) 0.023(2) -0.0032(16) 0.0076(16) -0.0012(16)
C11 0.0231(19) 0.0187(19) 0.021(2) -0.0043(15) 0.0079(16) -0.0036(15)
C12 0.023(2) 0.019(2) 0.028(2) -0.0036(16) 0.0077(17) -0.0046(16)
C13 0.034(2) 0.022(2) 0.034(2) 0.0031(18) 0.010(2) -0.0015(18)
C14 0.029(2) 0.018(2) 0.051(3) 0.0045(19) 0.006(2) 0.0024(17)
C15 0.023(2) 0.019(2) 0.052(3) -0.0079(19) 0.012(2) -0.0022(17)
C16 0.022(2) 0.021(2) 0.038(2) -0.0092(18) 0.0126(18) -0.0037(16)
C17 0.0218(19) 0.0149(18) 0.030(2) -0.0066(16) 0.0076(17) -0.0079(15)
C18 0.0173(18) 0.0213(19) 0.0212(19) -0.0029(15) 0.0055(16) -0.0047(15)
C19 0.0213(19) 0.024(2) 0.0179(19) -0.0003(16) 0.0038(16) -0.0003(16)
C20 0.028(2) 0.026(2) 0.019(2) -0.0007(16) 0.0039(17) 0.0076(17)
C21 0.034(2) 0.022(2) 0.018(2) 0.0024(15) 0.0070(17) 0.0063(17)
C22 0.026(2) 0.020(2) 0.024(2) 0.0005(15) 0.0121(17) 0.0052(16)
C23 0.027(2) 0.023(2) 0.030(2) -0.0026(17) 0.0167(18) -0.0047(17)
C24 0.0202(19) 0.0178(19) 0.027(2) 0.0013(15) 0.0120(16) 0.0026(15)
C25 0.0205(19) 0.021(2) 0.033(2) -0.0005(16) 0.0124(17) 0.0000(16)
C26 0.0204(19) 0.021(2) 0.031(2) -0.0002(17) 0.0084(17) 0.0035(16)
C27 0.022(2) 0.0207(19) 0.024(2) 0.0038(16) 0.0087(17) 0.0086(16)
C28 0.0180(19) 0.0182(19) 0.026(2) 0.0006(15) 0.0096(16) 0.0041(15)
P1 0.0201(7) 0.0277(8) 0.0173(7) 0.0025(6) 0.0088(6) 0.0069(6)
P2 0.0197(7) 0.0246(7) 0.0182(7) 0.000 0.0086(6) 0.000
P3 0.0290(8) 0.0216(8) 0.0473(10) 0.000 0.0238(7) 0.000
F1 0.022(8) 0.024(8) 0.023(8) 0.0001(8) 0.009(3) 0.0007(8)
F2 0.022(3) 0.022(3) 0.021(3) 0.0001(8) 0.0092(14) 0.0011(8)
F3 0.021(2) 0.021(2) 0.021(2) -0.0001(8) 0.0093(11) 0.0011(8)
F4 0.026(3) 0.026(3) 0.025(3) 0.0003(8) 0.0110(15) 0.0010(8)
F5 0.028(3) 0.029(3) 0.028(3) -0.0006(8) 0.0127(13) 0.0010(8)
F6 0.028(9) 0.029(9) 0.029(9) 0.0002(8) 0.011(4) 0.0006(8)
F1' 0.022(8) 0.023(8) 0.023(8) 0.0001(8) 0.009(3) 0.0008(8)
F2' 0.022(3) 0.022(3) 0.022(3) -0.0003(8) 0.0092(14) 0.0005(8)
F3' 0.021(2) 0.021(2) 0.021(2) 0.0000(8) 0.0092(11) 0.0004(8)
F4' 0.026(3) 0.026(3) 0.026(3) 0.0000(8) 0.0110(15) 0.0006(8)
F5' 0.029(3) 0.029(3) 0.028(3) -0.0005(8) 0.0122(13) 0.0007(8)
F6' 0.028(9) 0.029(9) 0.029(9) 0.0001(8) 0.012(4) 0.0007(8)
F7 0.077(2) 0.067(2) 0.0537(19) 0.0374(16) 0.0464(17) 0.0507(18)
F8 0.0511(17) 0.0645(19) 0.0246(13) -0.0135(12) 0.0155(12) -0.0333(15)
F9 0.0276(12) 0.0417(14) 0.0249(12) -0.0021(10) 0.0161(10) -0.0002(10)
F10 0.072(3) 0.019(2) 0.182(6) 0.000 0.096(4) 0.000
F11 0.0336(15) 0.0415(16) 0.069(2) 0.0035(14) 0.0345(14) 0.0082(12)
F12 0.046(2) 0.0232(18) 0.038(2) 0.000 0.0115(17) 0.000
F13 0.0482(18) 0.076(2) 0.0443(17) 0.0312(16) 0.0199(14) 0.0221(16)

loop_
_atom_type_symbol
_atom_type_description
_atom_type_scat_dispersion_real
_atom_type_scat_dispersion_imag
_atom_type_scat_source
C C 0.0033 0.0016 'International Tables Vol C Tables 4.2.6.8 and 6.1.1.4'
H H 0.0000 0.0000 'International Tables Vol C Tables 4.2.6.8 and 6.1.1.4'
N N 0.0061 0.0033 'International Tables Vol C Tables 4.2.6.8 and 6.1.1.4'
Fe Fe 0.3463 0.8444 'International Tables Vol C Tables 4.2.6.8 and 6.1.1.4'
P P 0.1023 0.0942 'International Tables Vol C Tables 4.2.6.8 and 6.1.1.4'
F F 0.0171 0.0103 'International Tables Vol C Tables 4.2.6.8 and 6.1.1.4'
Br Br -0.2901 2.4595 'International Tables Vol C Tables 4.2.6.8 and 6.1.1.4'

loop_
_geom_angle_atom_site_label_1
_geom_angle_atom_site_label_2
_geom_angle_atom_site_label_3
_geom_angle
_geom_angle_site_symmetry_1
_geom_angle_site_symmetry_3
_geom_angle_publ_flag
C3 Fe1 C2 40.76(17) . . ?
C3 Fe1 C27 141.21(17) . . ?
C2 Fe1 C27 111.75(16) . . ?
C3 Fe1 C28 174.98(17) . . ?
C2 Fe1 C28 144.16(16) . . ?
C27 Fe1 C28 40.88(15) . . ?
C3 Fe1 C26 110.64(17) . . ?
C2 Fe1 C26 106.46(17) . . ?
C27 Fe1 C26 40.49(16) . . ?
C28 Fe1 C26 68.38(16) . . ?
C3 Fe1 C24 134.29(17) . . ?
C2 Fe1 C24 172.07(16) . . ?
C27 Fe1 C24 68.54(15) . . ?
C28 Fe1 C24 40.69(15) . . ?
C26 Fe1 C24 68.32(16) . . ?
C3 Fe1 C1 68.72(17) . . ?
C2 Fe1 C1 40.92(16) . . ?
C27 Fe1 C1 109.67(16) . . ?
C28 Fe1 C1 115.73(16) . . ?
C26 Fe1 C1 132.89(16) . . ?
C24 Fe1 C1 146.96(16) . . ?
C3 Fe1 C25 107.39(17) . . ?
C2 Fe1 C25 131.47(16) . . ?
C27 Fe1 C25 68.37(16) . . ?
C28 Fe1 C25 68.52(15) . . ?
C26 Fe1 C25 40.53(16) . . ?
C24 Fe1 C25 40.75(15) . . ?
C1 Fe1 C25 171.67(16) . . ?
C3 Fe1 C4 40.62(18) . . ?
C2 Fe1 C4 68.43(17) . . ?
C27 Fe1 C4 177.21(17) . . ?
C28 Fe1 C4 137.57(17) . . ?
C26 Fe1 C4 142.30(17) . . ?
C24 Fe1 C4 111.69(16) . . ?
C1 Fe1 C4 68.52(17) . . ?
C25 Fe1 C4 113.73(17) . . ?
C3 Fe1 C5 68.48(17) . . ?
C2 Fe1 C5 68.60(16) . . ?
C27 Fe1 C5 136.68(17) . . ?
C28 Fe1 C5 113.07(16) . . ?
C26 Fe1 C5 173.69(16) . . ?
C24 Fe1 C5 117.02(16) . . ?
C1 Fe1 C5 40.80(16) . . ?
C25 Fe1 C5 145.74(17) . . ?
C4 Fe1 C5 40.60(17) . . ?
C9 N1 C7 108.7(3) . . ?
C9 N1 C6 125.8(3) . . ?
C7 N1 C6 125.5(3) . . ?
C9 N2 C8 109.0(3) . . ?
C9 N2 C10 124.4(3) . . ?
C8 N2 C10 126.5(3) . . ?
C11 N3 C12 117.7(3) . . ?
C18 N4 C17 118.1(3) . . ?
C22 N5 C20 108.7(3) . . ?
C22 N5 C19 126.0(3) . . ?
C20 N5 C19 125.3(3) . . ?
C22 N6 C21 108.2(3) . . ?
C22 N6 C23 124.9(3) . . ?
C21 N6 C23 126.5(3) . . ?
C2 C1 C5 107.6(4) . . ?
C2 C1 C6 125.2(4) . . ?
C5 C1 C6 127.0(4) . . ?
C2 C1 Fe1 69.2(2) . . ?
C5 C1 Fe1 69.9(2) . . ?
C6 C1 Fe1 130.0(3) . . ?
C3 C2 C1 108.1(4) . . ?
C3 C2 Fe1 69.5(2) . . ?
C1 C2 Fe1 69.9(2) . . ?
C3 C2 H2 126.0 . . ?
C1 C2 H2 126.0 . . ?
Fe1 C2 H2 126.0 . . ?
C2 C3 C4 108.3(4) . . ?
C2 C3 Fe1 69.7(2) . . ?
C4 C3 Fe1 70.4(2) . . ?
C2 C3 H3 125.8 . . ?
C4 C3 H3 125.8 . . ?
Fe1 C3 H3 125.8 . . ?
C3 C4 C5 108.0(4) . . ?
C3 C4 Fe1 69.0(2) . . ?
C5 C4 Fe1 69.7(2) . . ?
C3 C4 H4 126.0 . . ?
C5 C4 H4 126.0 . . ?
Fe1 C4 H4 126.0 . . ?
C4 C5 C1 108.0(4) . . ?
C4 C5 Fe1 69.7(2) . . ?
C1 C5 Fe1 69.3(2) . . ?
C4 C5 H5 126.0 . . ?
C1 C5 H5 126.0 . . ?
Fe1 C5 H5 126.0 . . ?
N1 C6 C1 114.5(3) . . ?
N1 C6 H6A 108.6 . . ?
C1 C6 H6A 108.6 . . ?
N1 C6 H6B 108.6 . . ?
C1 C6 H6B 108.6 . . ?
H6A C6 H6B 107.6 . . ?
C8 C7 N1 107.7(3) . . ?
C8 C7 H7 126.1 . . ?
N1 C7 H7 126.1 . . ?
C7 C8 N2 106.5(3) . . ?
C7 C8 H8 126.7 . . ?
N2 C8 H8 126.7 . . ?
N1 C9 N2 108.1(3) . . ?
N1 C9 H9 126.0 . . ?
N2 C9 H9 126.0 . . ?
N2 C10 C11 109.8(3) . . ?
N2 C10 H10A 109.7 . . ?
C11 C10 H10A 109.7 . . ?
N2 C10 H10B 109.7 . . ?
C11 C10 H10B 109.7 . . ?
H10A C10 H10B 108.2 . . ?
N3 C11 C18 121.6(4) . . ?
N3 C11 C10 114.8(3) . . ?
C18 C11 C10 123.5(3) . . ?
N3 C12 C17 121.0(4) . . ?
N3 C12 C13 119.6(4) . . ?
C17 C12 C13 119.4(4) . . ?
C14 C13 C12 119.4(4) . . ?
C14 C13 H13 120.3 . . ?
C12 C13 H13 120.3 . . ?
C13 C14 C15 121.2(4) . . ?
C13 C14 H14 119.4 . . ?
C15 C14 H14 119.4 . . ?
C16 C15 C14 120.7(4) . . ?
C16 C15 H15 119.6 . . ?
C14 C15 H15 119.6 . . ?
C15 C16 C17 119.2(4) . . ?
C15 C16 H16 120.4 . . ?
C17 C16 H16 120.4 . . ?
N4 C17 C12 120.2(4) . . ?
N4 C17 C16 119.8(4) . . ?
C12 C17 C16 120.0(4) . . ?
N4 C18 C11 121.4(4) . . ?
N4 C18 C19 115.2(3) . . ?
C11 C18 C19 123.4(3) . . ?
N5 C19 C18 109.8(3) . . ?
N5 C19 H19A 109.7 . . ?
C18 C19 H19A 109.7 . . ?
N5 C19 H19B 109.7 . . ?
C18 C19 H19B 109.7 . . ?
H19A C19 H19B 108.2 . . ?
C21 C20 N5 106.7(4) . . ?
C21 C20 H20 126.6 . . ?
N5 C20 H20 126.6 . . ?
C20 C21 N6 107.5(4) . . ?
C20 C21 H21 126.2 . . ?
N6 C21 H21 126.2 . . ?
N5 C22 N6 108.9(3) . . ?
N5 C22 H22 125.6 . . ?
N6 C22 H22 125.6 . . ?
N6 C23 C24 112.3(3) . . ?
N6 C23 H23A 109.1 . . ?
C24 C23 H23A 109.1 . . ?
N6 C23 H23B 109.1 . . ?
C24 C23 H23B 109.1 . . ?
H23A C23 H23B 107.9 . . ?
C28 C24 C25 108.0(3) . . ?
C28 C24 C23 127.5(3) . . ?
C25 C24 C23 124.2(3) . . ?
C28 C24 Fe1 69.6(2) . . ?
C25 C24 Fe1 69.8(2) . . ?
C23 C24 Fe1 130.7(3) . . ?
C26 C25 C24 107.7(3) . . ?
C26 C25 Fe1 69.5(2) . . ?
C24 C25 Fe1 69.4(2) . . ?
C26 C25 H25 126.2 . . ?
C24 C25 H25 126.2 . . ?
Fe1 C25 H25 126.2 . . ?
C27 C26 C25 108.6(4) . . ?
C27 C26 Fe1 69.7(2) . . ?
C25 C26 Fe1 70.0(2) . . ?
C27 C26 H26 125.7 . . ?
C25 C26 H26 125.7 . . ?
Fe1 C26 H26 125.7 . . ?
C26 C27 C28 107.9(4) . . ?
C26 C27 Fe1 69.8(2) . . ?
C28 C27 Fe1 69.6(2) . . ?
C26 C27 H27 126.1 . . ?
C28 C27 H27 126.1 . . ?
Fe1 C27 H27 126.1 . . ?
C24 C28 C27 107.8(3) . . ?
C24 C28 Fe1 69.7(2) . . ?
C27 C28 Fe1 69.5(2) . . ?
C24 C28 H28 126.1 . . ?
C27 C28 H28 126.1 . . ?
Fe1 C28 H28 126.1 . . ?
F1' P1 F1' 180.000(3) . 5_667 ?
F1' P1 F4 78.5(6) . 5_667 ?
F1' P1 F4 101.5(6) 5_667 5_667 ?
F1' P1 F4 101.5(6) . . ?
F1' P1 F4 78.5(6) 5_667 . ?
F4 P1 F4 180.000(3) 5_667 . ?
F1' P1 F3' 89.5(5) . 5_667 ?
F1' P1 F3' 90.5(5) 5_667 5_667 ?
F4 P1 F3' 124.4(7) 5_667 5_667 ?
F4 P1 F3' 55.6(7) . 5_667 ?
F1' P1 F3' 90.5(5) . . ?
F1' P1 F3' 89.5(5) 5_667 . ?
F4 P1 F3' 55.6(7) 5_667 . ?
F4 P1 F3' 124.4(7) . . ?
F3' P1 F3' 180.000(5) 5_667 . ?
F1' P1 F6' 1.0(7) . 5_667 ?
F1' P1 F6' 179.0(7) 5_667 5_667 ?
F4 P1 F6' 77.7(5) 5_667 5_667 ?
F4 P1 F6' 102.3(6) . 5_667 ?
F3' P1 F6' 90.4(5) 5_667 5_667 ?
F3' P1 F6' 89.6(5) . 5_667 ?
F1' P1 F6' 179.0(7) . . ?
F1' P1 F6' 1.0(7) 5_667 . ?
F4 P1 F6' 102.3(6) 5_667 . ?
F4 P1 F6' 77.7(5) . . ?
F3' P1 F6' 89.6(5) 5_667 . ?
F3' P1 F6' 90.4(5) . . ?
F6' P1 F6' 180.000(4) 5_667 . ?
F1' P1 F5 74.5(6) . . ?
F1' P1 F5 105.5(6) 5_667 . ?
F4 P1 F5 101.2(7) 5_667 . ?
F4 P1 F5 78.8(7) . . ?
F3' P1 F5 24.9(7) 5_667 . ?
F3' P1 F5 155.1(7) . . ?
F6' P1 F5 75.2(6) 5_667 . ?
F6' P1 F5 104.8(6) . . ?
F1' P1 F5 105.5(6) . 5_667 ?
F1' P1 F5 74.5(6) 5_667 5_667 ?
F4 P1 F5 78.8(7) 5_667 5_667 ?
F4 P1 F5 101.2(7) . 5_667 ?
F3' P1 F5 155.1(7) 5_667 5_667 ?
F3' P1 F5 24.9(7) . 5_667 ?
F6' P1 F5 104.8(6) 5_667 5_667 ?
F6' P1 F5 75.2(6) . 5_667 ?
F5 P1 F5 180.000(4) . 5_667 ?
F1' P1 F2' 89.1(5) . 5_667 ?
F1' P1 F2' 90.9(5) 5_667 5_667 ?
F4 P1 F2' 143.8(7) 5_667 5_667 ?
F4 P1 F2' 36.2(7) . 5_667 ?
F3' P1 F2' 88.9(8) 5_667 5_667 ?
F3' P1 F2' 91.1(8) . 5_667 ?
F6' P1 F2' 89.4(5) 5_667 5_667 ?
F6' P1 F2' 90.6(5) . 5_667 ?
F5 P1 F2' 108.0(8) . 5_667 ?
F5 P1 F2' 72.0(8) 5_667 5_667 ?
F1' P1 F2' 90.9(5) . . ?
F1' P1 F2' 89.1(5) 5_667 . ?
F4 P1 F2' 36.2(7) 5_667 . ?
F4 P1 F2' 143.8(7) . . ?
F3' P1 F2' 91.1(8) 5_667 . ?
F3' P1 F2' 88.9(8) . . ?
F6' P1 F2' 90.6(5) 5_667 . ?
F6' P1 F2' 89.4(5) . . ?
F5 P1 F2' 72.0(8) . . ?
F5 P1 F2' 108.0(8) 5_667 . ?
F2' P1 F2' 180.000(2) 5_667 . ?
F7 P2 F7 92.5(3) 2_655 . ?
F7 P2 F9 90.16(14) 2_655 2_655 ?
F7 P2 F9 90.97(14) . 2_655 ?
F7 P2 F9 90.97(14) 2_655 . ?
F7 P2 F9 90.16(14) . . ?
F9 P2 F9 178.4(2) 2_655 . ?
F7 P2 F8 177.9(2) 2_655 . ?
F7 P2 F8 89.65(19) . . ?
F9 P2 F8 89.47(14) 2_655 . ?
F9 P2 F8 89.36(14) . . ?
F7 P2 F8 89.65(19) 2_655 2_655 ?
F7 P2 F8 177.9(2) . 2_655 ?
F9 P2 F8 89.36(14) 2_655 2_655 ?
F9 P2 F8 89.47(14) . 2_655 ?
F8 P2 F8 88.2(2) . 2_655 ?
F10 P3 F12 180.000(1) . . ?
F10 P3 F11 89.59(11) . . ?
F12 P3 F11 90.41(11) . . ?
F10 P3 F11 89.59(11) . 2 ?
F12 P3 F11 90.41(11) . 2 ?
F11 P3 F11 179.2(2) . 2 ?
F10 P3 F13 91.05(13) . . ?
F12 P3 F13 88.95(13) . . ?
F11 P3 F13 90.25(16) . . ?
F11 P3 F13 89.77(16) 2 . ?
F10 P3 F13 91.05(13) . 2 ?
F12 P3 F13 88.95(13) . 2 ?
F11 P3 F13 89.77(16) . 2 ?
F11 P3 F13 90.25(16) 2 2 ?
F13 P3 F13 177.9(3) . 2 ?
F6 F1 P1 91(10) 5_667 . ?
F4 F2 P1 78(3) 5_667 . ?
F5 F3 P1 81(2) 5_667 . ?
F2 F4 P1 93(3) 5_667 . ?
F3 F5 P1 88(2) 5_667 . ?
F1 F6 P1 87(10) 5_667 . ?
F6' F1' P1 114(10) 5_667 . ?
F4' F2' P1 82.9(16) 5_667 . ?
F5' F3' P1 81.3(14) 5_667 . ?
F2' F4' P1 79.1(15) 5_667 . ?
F3' F5' P1 78.0(13) 5_667 . ?
F1' F6' P1 65(10) 5_667 . ?

loop_
_geom_bond_atom_site_label_1
_geom_bond_atom_site_label_2
_geom_bond_distance
_geom_bond_site_symmetry_2
_geom_bond_publ_flag
Fe1 C3 2.031(4) . ?
Fe1 C2 2.033(4) . ?
Fe1 C27 2.039(4) . ?
Fe1 C28 2.039(4) . ?
Fe1 C26 2.039(4) . ?
Fe1 C24 2.041(4) . ?
Fe1 C1 2.042(4) . ?
Fe1 C25 2.046(4) . ?
Fe1 C4 2.049(4) . ?
Fe1 C5 2.050(4) . ?
N1 C9 1.320(5) . ?
N1 C7 1.370(5) . ?
N1 C6 1.475(5) . ?
N2 C9 1.328(5) . ?
N2 C8 1.373(5) . ?
N2 C10 1.476(5) . ?
N3 C11 1.304(5) . ?
N3 C12 1.357(5) . ?
N4 C18 1.303(5) . ?
N4 C17 1.362(5) . ?
N5 C22 1.320(5) . ?
N5 C20 1.373(5) . ?
N5 C19 1.477(5) . ?
N6 C22 1.322(5) . ?
N6 C21 1.372(5) . ?
N6 C23 1.464(5) . ?
C1 C2 1.425(6) . ?
C1 C5 1.426(6) . ?
C1 C6 1.484(6) . ?
C2 C3 1.415(6) . ?
C2 H2 1.0000 . ?
C3 C4 1.416(6) . ?
C3 H3 1.0000 . ?
C4 C5 1.422(6) . ?
C4 H4 1.0000 . ?
C5 H5 1.0000 . ?
C6 H6A 0.9900 . ?
C6 H6B 0.9900 . ?
C7 C8 1.335(6) . ?
C7 H7 0.9500 . ?
C8 H8 0.9500 . ?
C9 H9 0.9500 . ?
C10 C11 1.514(5) . ?
C10 H10A 0.9900 . ?
C10 H10B 0.9900 . ?
C11 C18 1.427(5) . ?
C12 C17 1.409(6) . ?
C12 C13 1.412(6) . ?
C13 C14 1.364(6) . ?
C13 H13 0.9500 . ?
C14 C15 1.399(7) . ?
C14 H14 0.9500 . ?
C15 C16 1.370(6) . ?
C15 H15 0.9500 . ?
C16 C17 1.410(6) . ?
C16 H16 0.9500 . ?
C18 C19 1.505(5) . ?
C19 H19A 0.9900 . ?
C19 H19B 0.9900 . ?
C20 C21 1.341(6) . ?
C20 H20 0.9500 . ?
C21 H21 0.9500 . ?
C22 H22 0.9500 . ?
C23 C24 1.491(5) . ?
C23 H23A 0.9900 . ?
C23 H23B 0.9900 . ?
C24 C28 1.419(5) . ?
C24 C25 1.423(5) . ?
C25 C26 1.415(6) . ?
C25 H25 1.0000 . ?
C26 C27 1.411(6) . ?
C26 H26 1.0000 . ?
C27 C28 1.424(6) . ?
C27 H27 1.0000 . ?
C28 H28 1.0000 . ?
P1 F1' 1.569(8) . ?
P1 F1' 1.569(8) 5_667 ?
P1 F4 1.573(7) 5_667 ?
P1 F4 1.573(7) . ?
P1 F3' 1.581(8) 5_667 ?
P1 F3' 1.581(8) . ?
P1 F6' 1.581(8) 5_667 ?
P1 F6' 1.581(8) . ?
P1 F5 1.584(7) . ?
P1 F5 1.584(7) 5_667 ?
P1 F2' 1.588(8) 5_667 ?
P1 F2' 1.588(8) . ?
P2 F7 1.567(3) 2_655 ?
P2 F7 1.567(3) . ?
P2 F9 1.592(2) 2_655 ?
P2 F9 1.592(2) . ?
P2 F8 1.596(3) . ?
P2 F8 1.596(3) 2_655 ?
P3 F10 1.584(4) . ?
P3 F12 1.594(4) . ?
P3 F11 1.594(2) . ?
P3 F11 1.594(2) 2 ?
P3 F13 1.594(3) . ?
P3 F13 1.594(3) 2 ?
F1 F6 0.04(2) 5_667 ?
F2 F4 0.27(2) 5_667 ?
F3 F5 0.30(2) 5_667 ?
F4 F2 0.27(2) 5_667 ?
F5 F3 0.30(2) 5_667 ?
F6 F1 0.04(2) 5_667 ?
F1' F6' 0.029(19) 5_667 ?
F2' F4' 0.50(2) 5_667 ?
F3' F5' 0.57(3) 5_667 ?
F4' F2' 0.50(2) 5_667 ?
F5' F3' 0.57(3) 5_667 ?
F6' F1' 0.029(19) 5_667 ?

loop_
_geom_torsion_atom_site_label_1
_geom_torsion_atom_site_label_2
_geom_torsion_atom_site_label_3
_geom_torsion_atom_site_label_4
_geom_torsion
_geom_torsion_site_symmetry_1
_geom_torsion_site_symmetry_2
_geom_torsion_site_symmetry_3
_geom_torsion_site_symmetry_4
_geom_torsion_publ_flag
C3 Fe1 C1 C2 37.7(2) . . . . ?
C27 Fe1 C1 C2 -100.9(3) . . . . ?
C28 Fe1 C1 C2 -144.9(2) . . . . ?
C26 Fe1 C1 C2 -61.2(3) . . . . ?
C24 Fe1 C1 C2 178.5(3) . . . . ?
C25 Fe1 C1 C2 -25.9(12) . . . . ?
C4 Fe1 C1 C2 81.4(3) . . . . ?
C5 Fe1 C1 C2 118.9(3) . . . . ?
C3 Fe1 C1 C5 -81.3(3) . . . . ?
C2 Fe1 C1 C5 -118.9(3) . . . . ?
C27 Fe1 C1 C5 140.2(2) . . . . ?
C28 Fe1 C1 C5 96.2(3) . . . . ?
C26 Fe1 C1 C5 179.8(2) . . . . ?
C24 Fe1 C1 C5 59.6(4) . . . . ?
C25 Fe1 C1 C5 -144.9(10) . . . . ?
C4 Fe1 C1 C5 -37.5(2) . . . . ?
C3 Fe1 C1 C6 156.7(4) . . . . ?
C2 Fe1 C1 C6 119.0(5) . . . . ?
C27 Fe1 C1 C6 18.2(4) . . . . ?
C28 Fe1 C1 C6 -25.8(4) . . . . ?
C26 Fe1 C1 C6 57.8(4) . . . . ?
C24 Fe1 C1 C6 -62.4(5) . . . . ?
C25 Fe1 C1 C6 93.1(11) . . . . ?
C4 Fe1 C1 C6 -159.5(4) . . . . ?
C5 Fe1 C1 C6 -122.0(5) . . . . ?
C5 C1 C2 C3 0.3(4) . . . . ?
C6 C1 C2 C3 175.8(4) . . . . ?
Fe1 C1 C2 C3 -59.2(3) . . . . ?
C5 C1 C2 Fe1 59.5(3) . . . . ?
C6 C1 C2 Fe1 -125.0(4) . . . . ?
C27 Fe1 C2 C3 -145.3(3) . . . . ?
C28 Fe1 C2 C3 -178.4(3) . . . . ?
C26 Fe1 C2 C3 -102.7(3) . . . . ?
C24 Fe1 C2 C3 -54.8(12) . . . . ?
C1 Fe1 C2 C3 119.3(3) . . . . ?
C25 Fe1 C2 C3 -65.5(3) . . . . ?
C4 Fe1 C2 C3 37.7(3) . . . . ?
C5 Fe1 C2 C3 81.4(3) . . . . ?
C3 Fe1 C2 C1 -119.3(3) . . . . ?
C27 Fe1 C2 C1 95.3(3) . . . . ?
C28 Fe1 C2 C1 62.3(4) . . . . ?
C26 Fe1 C2 C1 138.0(2) . . . . ?
C24 Fe1 C2 C1 -174.2(11) . . . . ?
C25 Fe1 C2 C1 175.2(2) . . . . ?
C4 Fe1 C2 C1 -81.7(3) . . . . ?
C5 Fe1 C2 C1 -37.9(2) . . . . ?
C1 C2 C3 C4 -0.6(4) . . . . ?
Fe1 C2 C3 C4 -60.0(3) . . . . ?
C1 C2 C3 Fe1 59.5(3) . . . . ?
C27 Fe1 C3 C2 57.5(4) . . . . ?
C28 Fe1 C3 C2 169.3(18) . . . . ?
C26 Fe1 C3 C2 91.5(3) . . . . ?
C24 Fe1 C3 C2 170.9(2) . . . . ?
C1 Fe1 C3 C2 -37.8(2) . . . . ?
C25 Fe1 C3 C2 134.4(2) . . . . ?
C4 Fe1 C3 C2 -119.2(4) . . . . ?
C5 Fe1 C3 C2 -81.8(3) . . . . ?
C2 Fe1 C3 C4 119.2(4) . . . . ?
C27 Fe1 C3 C4 176.7(3) . . . . ?
C28 Fe1 C3 C4 -71(2) . . . . ?
C26 Fe1 C3 C4 -149.3(3) . . . . ?
C24 Fe1 C3 C4 -69.9(3) . . . . ?
C1 Fe1 C3 C4 81.4(3) . . . . ?
C25 Fe1 C3 C4 -106.4(3) . . . . ?
C5 Fe1 C3 C4 37.4(3) . . . . ?
C2 C3 C4 C5 0.6(4) . . . . ?
Fe1 C3 C4 C5 -59.0(3) . . . . ?
C2 C3 C4 Fe1 59.6(3) . . . . ?
C2 Fe1 C4 C3 -37.8(3) . . . . ?
C27 Fe1 C4 C3 -132(3) . . . . ?
C28 Fe1 C4 C3 172.9(3) . . . . ?
C26 Fe1 C4 C3 51.4(4) . . . . ?
C24 Fe1 C4 C3 133.7(3) . . . . ?
C1 Fe1 C4 C3 -81.9(3) . . . . ?
C25 Fe1 C4 C3 89.4(3) . . . . ?
C5 Fe1 C4 C3 -119.6(4) . . . . ?
C3 Fe1 C4 C5 119.6(4) . . . . ?
C2 Fe1 C4 C5 81.9(3) . . . . ?
C27 Fe1 C4 C5 -12(4) . . . . ?
C28 Fe1 C4 C5 -67.4(3) . . . . ?
C26 Fe1 C4 C5 171.1(3) . . . . ?
C24 Fe1 C4 C5 -106.7(3) . . . . ?
C1 Fe1 C4 C5 37.7(2) . . . . ?
C25 Fe1 C4 C5 -151.0(2) . . . . ?
C3 C4 C5 C1 -0.4(4) . . . . ?
Fe1 C4 C5 C1 -59.0(3) . . . . ?
C3 C4 C5 Fe1 58.5(3) . . . . ?
C2 C1 C5 C4 0.1(4) . . . . ?
C6 C1 C5 C4 -175.3(4) . . . . ?
Fe1 C1 C5 C4 59.2(3) . . . . ?
C2 C1 C5 Fe1 -59.1(3) . . . . ?
C6 C1 C5 Fe1 125.5(4) . . . . ?
C3 Fe1 C5 C4 -37.5(3) . . . . ?
C2 Fe1 C5 C4 -81.4(3) . . . . ?
C27 Fe1 C5 C4 179.1(3) . . . . ?
C28 Fe1 C5 C4 137.4(2) . . . . ?
C26 Fe1 C5 C4 -120.6(15) . . . . ?
C24 Fe1 C5 C4 92.4(3) . . . . ?
C1 Fe1 C5 C4 -119.4(3) . . . . ?
C25 Fe1 C5 C4 52.1(4) . . . . ?
C3 Fe1 C5 C1 81.9(3) . . . . ?
C2 Fe1 C5 C1 38.0(2) . . . . ?
C27 Fe1 C5 C1 -61.5(3) . . . . ?
C28 Fe1 C5 C1 -103.2(2) . . . . ?
C26 Fe1 C5 C1 -1.2(16) . . . . ?
C24 Fe1 C5 C1 -148.2(2) . . . . ?
C25 Fe1 C5 C1 171.5(3) . . . . ?
C4 Fe1 C5 C1 119.4(3) . . . . ?
C9 N1 C6 C1 75.2(5) . . . . ?
C7 N1 C6 C1 -106.0(4) . . . . ?
C2 C1 C6 N1 131.4(4) . . . . ?
C5 C1 C6 N1 -54.0(5) . . . . ?
Fe1 C1 C6 N1 40.1(5) . . . . ?
C9 N1 C7 C8 -0.7(4) . . . . ?
C6 N1 C7 C8 -179.7(3) . . . . ?
N1 C7 C8 N2 0.0(4) . . . . ?
C9 N2 C8 C7 0.7(4) . . . . ?
C10 N2 C8 C7 176.4(3) . . . . ?
C7 N1 C9 N2 1.2(4) . . . . ?
C6 N1 C9 N2 -179.9(3) . . . . ?
C8 N2 C9 N1 -1.2(4) . . . . ?
C10 N2 C9 N1 -176.9(3) . . . . ?
C9 N2 C10 C11 -129.6(4) . . . . ?
C8 N2 C10 C11 55.4(5) . . . . ?
C12 N3 C11 C18 -1.8(5) . . . . ?
C12 N3 C11 C10 178.4(3) . . . . ?
N2 C10 C11 N3 -74.2(4) . . . . ?
N2 C10 C11 C18 106.0(4) . . . . ?
C11 N3 C12 C17 -0.4(5) . . . . ?
C11 N3 C12 C13 -178.8(4) . . . . ?
N3 C12 C13 C14 177.5(4) . . . . ?
C17 C12 C13 C14 -0.9(6) . . . . ?
C12 C13 C14 C15 -0.4(6) . . . . ?
C13 C14 C15 C16 1.4(6) . . . . ?
C14 C15 C16 C17 -1.0(6) . . . . ?
C18 N4 C17 C12 -1.6(5) . . . . ?
C18 N4 C17 C16 177.7(3) . . . . ?
N3 C12 C17 N4 2.2(6) . . . . ?
C13 C12 C17 N4 -179.4(4) . . . . ?
N3 C12 C17 C16 -177.1(3) . . . . ?
C13 C12 C17 C16 1.3(6) . . . . ?
C15 C16 C17 N4 -179.7(3) . . . . ?
C15 C16 C17 C12 -0.4(6) . . . . ?
C17 N4 C18 C11 -0.5(5) . . . . ?
C17 N4 C18 C19 -179.1(3) . . . . ?
N3 C11 C18 N4 2.3(6) . . . . ?
C10 C11 C18 N4 -177.8(3) . . . . ?
N3 C11 C18 C19 -179.2(3) . . . . ?
C10 C11 C18 C19 0.7(6) . . . . ?
C22 N5 C19 C18 -26.7(5) . . . . ?
C20 N5 C19 C18 155.6(3) . . . . ?
N4 C18 C19 N5 85.9(4) . . . . ?
C11 C18 C19 N5 -92.7(4) . . . . ?
C22 N5 C20 C21 1.0(4) . . . . ?
C19 N5 C20 C21 179.1(3) . . . . ?
N5 C20 C21 N6 -0.5(4) . . . . ?
C22 N6 C21 C20 -0.2(4) . . . . ?
C23 N6 C21 C20 172.9(3) . . . . ?
C20 N5 C22 N6 -1.1(4) . . . . ?
C19 N5 C22 N6 -179.2(3) . . . . ?
C21 N6 C22 N5 0.8(4) . . . . ?
C23 N6 C22 N5 -172.4(3) . . . . ?
C22 N6 C23 C24 77.8(5) . . . . ?
C21 N6 C23 C24 -94.2(4) . . . . ?
N6 C23 C24 C28 -33.5(5) . . . . ?
N6 C23 C24 C25 152.9(4) . . . . ?
N6 C23 C24 Fe1 61.0(5) . . . . ?
C3 Fe1 C24 C28 -179.8(2) . . . . ?
C2 Fe1 C24 C28 -131.6(11) . . . . ?
C27 Fe1 C24 C28 -37.9(2) . . . . ?
C26 Fe1 C24 C28 -81.6(2) . . . . ?
C1 Fe1 C24 C28 55.5(4) . . . . ?
C25 Fe1 C24 C28 -119.3(3) . . . . ?
C4 Fe1 C24 C28 139.1(2) . . . . ?
C5 Fe1 C24 C28 94.7(3) . . . . ?
C3 Fe1 C24 C25 -60.5(3) . . . . ?
C2 Fe1 C24 C25 -12.3(13) . . . . ?
C27 Fe1 C24 C25 81.3(2) . . . . ?
C28 Fe1 C24 C25 119.3(3) . . . . ?
C26 Fe1 C24 C25 37.7(2) . . . . ?
C1 Fe1 C24 C25 174.7(3) . . . . ?
C4 Fe1 C24 C25 -101.6(3) . . . . ?
C5 Fe1 C24 C25 -146.0(2) . . . . ?
C3 Fe1 C24 C23 57.8(4) . . . . ?
C2 Fe1 C24 C23 106.0(12) . . . . ?
C27 Fe1 C24 C23 -160.4(4) . . . . ?
C28 Fe1 C24 C23 -122.5(4) . . . . ?
C26 Fe1 C24 C23 155.9(4) . . . . ?
C1 Fe1 C24 C23 -67.0(5) . . . . ?
C25 Fe1 C24 C23 118.3(4) . . . . ?
C4 Fe1 C24 C23 16.6(4) . . . . ?
C5 Fe1 C24 C23 -27.8(4) . . . . ?
C28 C24 C25 C26 0.1(4) . . . . ?
C23 C24 C25 C26 174.7(3) . . . . ?
Fe1 C24 C25 C26 -59.2(3) . . . . ?
C28 C24 C25 Fe1 59.3(3) . . . . ?
C23 C24 C25 Fe1 -126.1(4) . . . . ?
C3 Fe1 C25 C26 -101.7(3) . . . . ?
C2 Fe1 C25 C26 -63.1(3) . . . . ?
C27 Fe1 C25 C26 37.3(2) . . . . ?
C28 Fe1 C25 C26 81.4(2) . . . . ?
C24 Fe1 C25 C26 119.1(3) . . . . ?
C1 Fe1 C25 C26 -40.7(12) . . . . ?
C4 Fe1 C25 C26 -144.7(2) . . . . ?
C5 Fe1 C25 C26 -178.8(3) . . . . ?
C3 Fe1 C25 C24 139.2(2) . . . . ?
C2 Fe1 C25 C24 177.8(2) . . . . ?
C27 Fe1 C25 C24 -81.8(2) . . . . ?
C28 Fe1 C25 C24 -37.7(2) . . . . ?
C26 Fe1 C25 C24 -119.1(3) . . . . ?
C1 Fe1 C25 C24 -159.8(10) . . . . ?
C4 Fe1 C25 C24 96.2(3) . . . . ?
C5 Fe1 C25 C24 62.1(4) . . . . ?
C24 C25 C26 C27 -0.1(4) . . . . ?
Fe1 C25 C26 C27 -59.2(3) . . . . ?
C24 C25 C26 Fe1 59.1(3) . . . . ?
C3 Fe1 C26 C27 -147.3(2) . . . . ?
C2 Fe1 C26 C27 -104.4(3) . . . . ?
C28 Fe1 C26 C27 38.0(2) . . . . ?
C24 Fe1 C26 C27 81.9(2) . . . . ?
C1 Fe1 C26 C27 -67.6(3) . . . . ?
C25 Fe1 C26 C27 119.8(3) . . . . ?
C4 Fe1 C26 C27 179.7(3) . . . . ?
C5 Fe1 C26 C27 -66.5(16) . . . . ?
C3 Fe1 C26 C25 92.9(3) . . . . ?
C2 Fe1 C26 C25 135.8(2) . . . . ?
C27 Fe1 C26 C25 -119.8(3) . . . . ?
C28 Fe1 C26 C25 -81.8(2) . . . . ?
C24 Fe1 C26 C25 -37.9(2) . . . . ?
C1 Fe1 C26 C25 172.6(2) . . . . ?
C4 Fe1 C26 C25 60.0(4) . . . . ?
C5 Fe1 C26 C25 173.7(14) . . . . ?
C25 C26 C27 C28 0.0(4) . . . . ?
Fe1 C26 C27 C28 -59.4(3) . . . . ?
C25 C26 C27 Fe1 59.4(3) . . . . ?
C3 Fe1 C27 C26 53.8(4) . . . . ?
C2 Fe1 C27 C26 90.1(3) . . . . ?
C28 Fe1 C27 C26 -119.1(3) . . . . ?
C24 Fe1 C27 C26 -81.3(3) . . . . ?
C1 Fe1 C27 C26 134.0(2) . . . . ?
C25 Fe1 C27 C26 -37.4(2) . . . . ?
C4 Fe1 C27 C26 -177(45) . . . . ?
C5 Fe1 C27 C26 171.5(2) . . . . ?
C3 Fe1 C27 C28 172.9(3) . . . . ?
C2 Fe1 C27 C28 -150.8(2) . . . . ?
C26 Fe1 C27 C28 119.1(3) . . . . ?
C24 Fe1 C27 C28 37.8(2) . . . . ?
C1 Fe1 C27 C28 -106.9(2) . . . . ?
C25 Fe1 C27 C28 81.7(2) . . . . ?
C4 Fe1 C27 C28 -58(3) . . . . ?
C5 Fe1 C27 C28 -69.4(3) . . . . ?
C25 C24 C28 C27 -0.1(4) . . . . ?
C23 C24 C28 C27 -174.5(4) . . . . ?
Fe1 C24 C28 C27 59.3(3) . . . . ?
C25 C24 C28 Fe1 -59.4(3) . . . . ?
C23 C24 C28 Fe1 126.2(4) . . . . ?
C26 C27 C28 C24 0.1(4) . . . . ?
Fe1 C27 C28 C24 -59.4(3) . . . . ?
C26 C27 C28 Fe1 59.5(3) . . . . ?
C3 Fe1 C28 C24 2(2) . . . . ?
C2 Fe1 C28 C24 169.8(3) . . . . ?
C27 Fe1 C28 C24 119.1(3) . . . . ?
C26 Fe1 C28 C24 81.5(2) . . . . ?
C1 Fe1 C28 C24 -150.1(2) . . . . ?
C25 Fe1 C28 C24 37.7(2) . . . . ?
C4 Fe1 C28 C24 -64.4(3) . . . . ?
C5 Fe1 C28 C24 -105.2(2) . . . . ?
C3 Fe1 C28 C27 -117.3(19) . . . . ?
C2 Fe1 C28 C27 50.8(4) . . . . ?
C26 Fe1 C28 C27 -37.6(2) . . . . ?
C24 Fe1 C28 C27 -119.1(3) . . . . ?
C1 Fe1 C28 C27 90.8(2) . . . . ?
C25 Fe1 C28 C27 -81.3(2) . . . . ?
C4 Fe1 C28 C27 176.5(3) . . . . ?
C5 Fe1 C28 C27 135.7(2) . . . . ?
F1' P1 F1 F6 115(34) . . . 5_667 ?
F1' P1 F1 F6 -65(34) 5_667 . . 5_667 ?
F4 P1 F1 F6 174(33) 5_667 . . 5_667 ?
F4 P1 F1 F6 -6(33) . . . 5_667 ?
F3' P1 F1 F6 50(33) 5_667 . . 5_667 ?
F3' P1 F1 F6 -130(33) . . . 5_667 ?
F6' P1 F1 F6 118(34) 5_667 . . 5_667 ?
F6' P1 F1 F6 -62(34) . . . 5_667 ?
F5 P1 F1 F6 73(33) . . . 5_667 ?
F5 P1 F1 F6 -107(33) 5_667 . . 5_667 ?
F2' P1 F1 F6 -36(33) 5_667 . . 5_667 ?
F2' P1 F1 F6 144(33) . . . 5_667 ?
F1' P1 F2 F4 99(3) . . . 5_667 ?
F1' P1 F2 F4 -81(3) 5_667 . . 5_667 ?
F4 P1 F2 F4 180.00(3) . . . 5_667 ?
F3' P1 F2 F4 -178(3) 5_667 . . 5_667 ?
F3' P1 F2 F4 2(3) . . . 5_667 ?
F6' P1 F2 F4 98(4) 5_667 . . 5_667 ?
F6' P1 F2 F4 -82(4) . . . 5_667 ?
F5 P1 F2 F4 172(3) . . . 5_667 ?
F5 P1 F2 F4 -8(3) 5_667 . . 5_667 ?
F2' P1 F2 F4 37(4) 5_667 . . 5_667 ?
F2' P1 F2 F4 -143(4) . . . 5_667 ?
F1' P1 F3 F5 -84(3) . . . 5_667 ?
F1' P1 F3 F5 96(3) 5_667 . . 5_667 ?
F4 P1 F3 F5 -6(3) 5_667 . . 5_667 ?
F4 P1 F3 F5 174(3) . . . 5_667 ?
F3' P1 F3 F5 161(3) 5_667 . . 5_667 ?
F3' P1 F3 F5 -19(3) . . . 5_667 ?
F6' P1 F3 F5 -83(3) 5_667 . . 5_667 ?
F6' P1 F3 F5 97(3) . . . 5_667 ?
F5 P1 F3 F5 180.00(3) . . . 5_667 ?
F2' P1 F3 F5 -163(3) 5_667 . . 5_667 ?
F2' P1 F3 F5 17(3) . . . 5_667 ?
F1' P1 F4 F2 -101(3) . . . 5_667 ?
F1' P1 F4 F2 79(3) 5_667 . . 5_667 ?
F4 P1 F4 F2 7(100) 5_667 . . 5_667 ?
F3' P1 F4 F2 178(4) 5_667 . . 5_667 ?
F3' P1 F4 F2 -2(4) . . . 5_667 ?
F6' P1 F4 F2 -100(3) 5_667 . . 5_667 ?
F6' P1 F4 F2 80(3) . . . 5_667 ?
F5 P1 F4 F2 -172(3) . . . 5_667 ?
F5 P1 F4 F2 8(3) 5_667 . . 5_667 ?
F2' P1 F4 F2 -29(3) 5_667 . . 5_667 ?
F2' P1 F4 F2 151(3) . . . 5_667 ?
F1' P1 F5 F3 80(3) . . . 5_667 ?
F1' P1 F5 F3 -100(3) 5_667 . . 5_667 ?
F4 P1 F5 F3 6(3) 5_667 . . 5_667 ?
F4 P1 F5 F3 -174(3) . . . 5_667 ?
F3' P1 F5 F3 -154(4) 5_667 . . 5_667 ?
F3' P1 F5 F3 26(4) . . . 5_667 ?
F6' P1 F5 F3 80(3) 5_667 . . 5_667 ?
F6' P1 F5 F3 -100(3) . . . 5_667 ?
F5 P1 F5 F3 -65(100) 5_667 . . 5_667 ?
F2' P1 F5 F3 164(3) 5_667 . . 5_667 ?
F2' P1 F5 F3 -16(3) . . . 5_667 ?
F1' P1 F6 F1 -118(33) . . . 5_667 ?
F1' P1 F6 F1 62(33) 5_667 . . 5_667 ?
F4 P1 F6 F1 -174(33) 5_667 . . 5_667 ?
F4 P1 F6 F1 6(33) . . . 5_667 ?
F3' P1 F6 F1 -49(33) 5_667 . . 5_667 ?
F3' P1 F6 F1 131(33) . . . 5_667 ?
F6' P1 F6 F1 -121(33) 5_667 . . 5_667 ?
F6' P1 F6 F1 59(33) . . . 5_667 ?
F5 P1 F6 F1 -73(33) . . . 5_667 ?
F5 P1 F6 F1 107(33) 5_667 . . 5_667 ?
F2' P1 F6 F1 37(33) 5_667 . . 5_667 ?
F2' P1 F6 F1 -143(33) . . . 5_667 ?
F1' P1 F1' F6' 98(80) 5_667 . . 5_667 ?
F4 P1 F1' F6' -34(45) 5_667 . . 5_667 ?
F4 P1 F1' F6' 146(45) . . . 5_667 ?
F3' P1 F1' F6' -160(45) 5_667 . . 5_667 ?
F3' P1 F1' F6' 20(45) . . . 5_667 ?
F6' P1 F1' F6' 180(2) . . . 5_667 ?
F5 P1 F1' F6' -139(45) . . . 5_667 ?
F5 P1 F1' F6' 41(45) 5_667 . . 5_667 ?
F2' P1 F1' F6' 112(45) 5_667 . . 5_667 ?
F2' P1 F1' F6' -68(45) . . . 5_667 ?
F1' P1 F2' F4' 85(2) . . . 5_667 ?
F1' P1 F2' F4' -95(2) 5_667 . . 5_667 ?
F4 P1 F2' F4' 16.2(18) 5_667 . . 5_667 ?
F4 P1 F2' F4' -163.8(18) . . . 5_667 ?
F3' P1 F2' F4' 175(2) 5_667 . . 5_667 ?
F3' P1 F2' F4' -5(2) . . . 5_667 ?
F6' P1 F2' F4' 84(2) 5_667 . . 5_667 ?
F6' P1 F2' F4' -96(2) . . . 5_667 ?
F5 P1 F2' F4' 158(2) . . . 5_667 ?
F5 P1 F2' F4' -22(2) 5_667 . . 5_667 ?
F2' P1 F2' F4' -69(7) 5_667 . . 5_667 ?
F1' P1 F3' F5' 90.8(17) . . . 5_667 ?
F1' P1 F3' F5' -89.2(17) 5_667 . . 5_667 ?
F4 P1 F3' F5' 166.5(19) 5_667 . . 5_667 ?
F4 P1 F3' F5' -13.5(19) . . . 5_667 ?
F3' P1 F3' F5' -21(100) 5_667 . . 5_667 ?
F6' P1 F3' F5' 91.1(17) 5_667 . . 5_667 ?
F6' P1 F3' F5' -88.9(17) . . . 5_667 ?
F5 P1 F3' F5' 142.6(17) . . . 5_667 ?
F5 P1 F3' F5' -37.4(17) 5_667 . . 5_667 ?
F2' P1 F3' F5' 1.7(16) 5_667 . . 5_667 ?
F2' P1 F3' F5' -178.3(16) . . . 5_667 ?
F1' P1 F4' F2' -85(2) . . . 5_667 ?
F1' P1 F4' F2' 95(2) 5_667 . . 5_667 ?
F4 P1 F4' F2' -30(3) 5_667 . . 5_667 ?
F4 P1 F4' F2' 150(3) . . . 5_667 ?
F3' P1 F4' F2' -174(2) 5_667 . . 5_667 ?
F3' P1 F4' F2' 6(2) . . . 5_667 ?
F6' P1 F4' F2' -84(2) 5_667 . . 5_667 ?
F6' P1 F4' F2' 96(2) . . . 5_667 ?
F5 P1 F4' F2' -160(2) . . . 5_667 ?
F5 P1 F4' F2' 20(2) 5_667 . . 5_667 ?
F2' P1 F4' F2' 180.000(19) . . . 5_667 ?
F1' P1 F5' F3' -90.6(17) . . . 5_667 ?
F1' P1 F5' F3' 89.4(17) 5_667 . . 5_667 ?
F4 P1 F5' F3' -168.5(16) 5_667 . . 5_667 ?
F4 P1 F5' F3' 11.5(16) . . . 5_667 ?
F3' P1 F5' F3' 180.000(14) . . . 5_667 ?
F6' P1 F5' F3' -91.2(17) 5_667 . . 5_667 ?
F6' P1 F5' F3' 88.8(17) . . . 5_667 ?
F5 P1 F5' F3' -88(5) . . . 5_667 ?
F5 P1 F5' F3' 92(5) 5_667 . . 5_667 ?
F2' P1 F5' F3' -1.8(17) 5_667 . . 5_667 ?
F2' P1 F5' F3' 178.2(17) . . . 5_667 ?
F1' P1 F6' F1' 180(2) . . . 5_667 ?
F4 P1 F6' F1' 34(45) 5_667 . . 5_667 ?
F4 P1 F6' F1' -146(45) . . . 5_667 ?
F3' P1 F6' F1' 160(45) 5_667 . . 5_667 ?
F3' P1 F6' F1' -20(45) . . . 5_667 ?
F6' P1 F6' F1' -98(100) 5_667 . . 5_667 ?
F5 P1 F6' F1' 140(45) . . . 5_667 ?
F5 P1 F6' F1' -40(45) 5_667 . . 5_667 ?
F2' P1 F6' F1' -112(45) 5_667 . . 5_667 ?
F2' P1 F6' F1' 68(45) . . . 5_667 ?
